data_4110111
loop_
_publ_author_name
'Hao Shen'
'Hoi-Shan Chan'
'Zuowei Xie'

_publ_section_title
;
 Reaction of [\s:\h5-(C9H6)C2B9H10]Zr(NMe2)(DME) with Guanidines:
 Metallacarborane-Mediated C-N Bond Cleavage and 1,5-Sigmatropic
 Rearrangement
;
_journal_name_full 'Journal of the American Chemical Society'
_journal_page_first 12934
_journal_page_last 12935
_journal_paper_doi 10.1021/ja0754498
_journal_volume 129
_journal_year 2007
_chemical_formula_sum 'C27 H50 B9 N5 Zr'
_chemical_formula_weight 633.23
_chemical_name_systematic
; 
 ? 
;
_space_group_IT_number 14
_symmetry_cell_setting monoclinic
_symmetry_space_group_name_Hall '-P 2yn'
_symmetry_space_group_name_H-M 'P 1 21/n 1'
_atom_sites_solution_hydrogens geom
_atom_sites_solution_primary direct
_atom_sites_solution_secondary difmap
_audit_creation_method SHELXL-97
_cell_angle_alpha 90.00
_cell_angle_beta 98.78(3)
_cell_angle_gamma 90.00
_cell_formula_units_Z 4
_cell_length_a 10.992(2)
_cell_length_b 16.856(3)
_cell_length_c 18.660(4)
_cell_measurement_temperature 293(2)
_cell_volume 3416.8(12)
_computing_cell_refinement 'Bruker FRAMBO'
_computing_data_collection 'Bruker FRAMBO'
_computing_data_reduction 'Bruker SAINT'
_computing_molecular_graphics 'SIEMENS SHELXTL'
_computing_publication_material 'SIEMENS SHELXTL'
_computing_structure_refinement 'SHELXL-97 (Sheldrick, 1997)'
_computing_structure_solution 'SHELXS-97 (Sheldrick, 1990)'
_diffrn_ambient_temperature 293(2)
_diffrn_measured_fraction_theta_full 0.998
_diffrn_measured_fraction_theta_max 0.998
_diffrn_measurement_device_type 'AFC7R RIGAKU DIFFRACTOMETER'
_diffrn_measurement_method 'OMEGA SCAN'
_diffrn_radiation_monochromator graphite
_diffrn_radiation_source 'fine-focus sealed tube'
_diffrn_radiation_type MoK\a
_diffrn_radiation_wavelength 0.71073
_diffrn_reflns_av_R_equivalents 0.0268
_diffrn_reflns_av_sigmaI/netI 0.0790
_diffrn_reflns_limit_h_max 13
_diffrn_reflns_limit_h_min 0
_diffrn_reflns_limit_k_max 20
_diffrn_reflns_limit_k_min 0
_diffrn_reflns_limit_l_max 21
_diffrn_reflns_limit_l_min -22
_diffrn_reflns_number 6327
_diffrn_reflns_theta_full 25.02
_diffrn_reflns_theta_max 25.02
_diffrn_reflns_theta_min 2.03
_exptl_absorpt_coefficient_mu 0.348
_exptl_absorpt_correction_T_max 1.000
_exptl_absorpt_correction_T_min 0.97303
_exptl_absorpt_correction_type sadabs
_exptl_crystal_colour Red
_exptl_crystal_density_diffrn 1.231
_exptl_crystal_description Block
_exptl_crystal_F_000 1328
_exptl_crystal_size_max 0.40
_exptl_crystal_size_mid 0.30
_exptl_crystal_size_min 0.20
_refine_diff_density_max 0.343
_refine_diff_density_min -0.272
_refine_diff_density_rms 0.064
_refine_ls_extinction_method none
_refine_ls_goodness_of_fit_ref 1.009
_refine_ls_hydrogen_treatment riding
_refine_ls_matrix_type full
_refine_ls_number_parameters 379
_refine_ls_number_reflns 5995
_refine_ls_number_restraints 0
_refine_ls_restrained_S_all 1.009
_refine_ls_R_factor_all 0.0972
_refine_ls_R_factor_gt 0.0474
_refine_ls_shift/su_max 0.001
_refine_ls_shift/su_mean 0.000
_refine_ls_structure_factor_coef Fsqd
_refine_ls_weighting_details 'calc w=1/[\s^2^(Fo^2^)+(0.0546P)^2^+0.8910P] where P=(Fo^2^+2Fc^2^)/3'
_refine_ls_weighting_scheme calc
_refine_ls_wR_factor_gt 0.1171
_refine_ls_wR_factor_ref 0.1347
_reflns_number_gt 3940
_reflns_number_total 5995
_reflns_threshold_expression >2sigma(I)
_cod_data_source_file ja0754498si20070721_070318_5.cif
_cod_data_source_block 6a
_cod_database_code 4110111

loop_
_symmetry_equiv_pos_as_xyz
'x, y, z'
'-x+1/2, y+1/2, -z+1/2'
'-x, -y, -z'
'x-1/2, -y-1/2, z-1/2'

loop_
_atom_site_label
_atom_site_type_symbol
_atom_site_fract_x
_atom_site_fract_y
_atom_site_fract_z
_atom_site_U_iso_or_equiv
_atom_site_adp_type
_atom_site_occupancy
_atom_site_symmetry_multiplicity
_atom_site_calc_flag
_atom_site_refinement_flags
Zr1 Zr 0.35645(3) 0.29735(2) 0.75358(2) 0.04008(14) Uani 1 1 d .
C1 C 0.5539(3) 0.3075(2) 0.7238(2) 0.0388(9) Uani 1 1 d .
C2 C 0.5147(3) 0.2217(2) 0.6949(2) 0.0445(10) Uani 1 1 d .
H2 H 0.5283 0.1679 0.7285 0.053 Uiso 1 1 calc R
C11 C 0.5778(3) 0.3197(2) 0.8040(2) 0.0374(9) Uani 1 1 d .
C12 C 0.6413(3) 0.3885(2) 0.8381(2) 0.0379(9) Uani 1 1 d .
C13 C 0.6607(4) 0.4650(2) 0.8139(2) 0.0479(10) Uani 1 1 d .
H13A H 0.6312 0.4794 0.7663 0.057 Uiso 1 1 calc R
C14 C 0.7239(4) 0.5194(3) 0.8610(3) 0.0546(11) Uani 1 1 d .
H14A H 0.7359 0.5706 0.8448 0.065 Uiso 1 1 calc R
C15 C 0.7700(4) 0.4987(3) 0.9320(3) 0.0572(12) Uani 1 1 d .
H15A H 0.8130 0.5360 0.9628 0.069 Uiso 1 1 calc R
C16 C 0.7529(4) 0.4238(3) 0.9573(2) 0.0479(10) Uani 1 1 d .
H16A H 0.7835 0.4102 1.0050 0.058 Uiso 1 1 calc R
C17 C 0.6891(3) 0.3687(2) 0.9108(2) 0.0403(9) Uani 1 1 d .
C18 C 0.6568(3) 0.2888(2) 0.9222(2) 0.0419(9) Uani 1 1 d .
H18A H 0.6759 0.2613 0.9657 0.050 Uiso 1 1 calc R
C19 C 0.5933(3) 0.2581(2) 0.8595(2) 0.0368(9) Uani 1 1 d .
C20 C 0.5177(4) 0.1865(2) 0.8584(2) 0.0452(10) Uani 1 1 d .
C21 C 0.6929(5) 0.1003(3) 0.9167(3) 0.0681(14) Uani 1 1 d .
H21A H 0.7331 0.1423 0.9482 0.082 Uiso 1 1 calc R
C22 C 0.6976(6) 0.0243(3) 0.9599(3) 0.100(2) Uani 1 1 d .
H22A H 0.6552 0.0317 1.0008 0.150 Uiso 1 1 calc R
H22B H 0.7818 0.0104 0.9767 0.150 Uiso 1 1 calc R
H22C H 0.6586 -0.0174 0.9298 0.150 Uiso 1 1 calc R
C23 C 0.7587(6) 0.0923(4) 0.8516(4) 0.105(2) Uani 1 1 d .
H23A H 0.7540 0.1416 0.8255 0.157 Uiso 1 1 calc R
H23B H 0.7205 0.0512 0.8204 0.157 Uiso 1 1 calc R
H23C H 0.8435 0.0790 0.8674 0.157 Uiso 1 1 calc R
C24 C 0.3134(5) 0.1250(3) 0.8211(4) 0.091(2) Uani 1 1 d .
H24A H 0.2437 0.1442 0.7864 0.109 Uiso 1 1 calc R
C25 C 0.2600(8) 0.1166(5) 0.8882(5) 0.159(4) Uani 1 1 d .
H25A H 0.2384 0.1680 0.9045 0.238 Uiso 1 1 calc R
H25B H 0.3190 0.0922 0.9248 0.238 Uiso 1 1 calc R
H25C H 0.1876 0.0841 0.8790 0.238 Uiso 1 1 calc R
C26 C 0.3488(7) 0.0520(4) 0.7866(5) 0.142(3) Uani 1 1 d .
H26A H 0.3777 0.0651 0.7420 0.213 Uiso 1 1 calc R
H26B H 0.2788 0.0176 0.7767 0.213 Uiso 1 1 calc R
H26C H 0.4131 0.0258 0.8185 0.213 Uiso 1 1 calc R
C27 C 0.1512(4) 0.3371(3) 0.8003(2) 0.0550(12) Uani 1 1 d .
C28 C 0.0414(4) 0.2707(3) 0.6924(3) 0.0685(14) Uani 1 1 d .
H28A H -0.0230 0.2576 0.7215 0.082 Uiso 1 1 calc R
C29 C 0.0576(6) 0.2006(4) 0.6473(4) 0.133(3) Uani 1 1 d .
H29A H 0.0845 0.1564 0.6781 0.199 Uiso 1 1 calc R
H29B H 0.1182 0.2120 0.6168 0.199 Uiso 1 1 calc R
H29C H -0.0192 0.1879 0.6178 0.199 Uiso 1 1 calc R
C30 C -0.0018(6) 0.3418(5) 0.6480(4) 0.125(3) Uani 1 1 d .
H30A H -0.0138 0.3852 0.6794 0.188 Uiso 1 1 calc R
H30B H -0.0782 0.3297 0.6176 0.188 Uiso 1 1 calc R
H30C H 0.0588 0.3561 0.6183 0.188 Uiso 1 1 calc R
C31 C 0.2925(4) 0.4070(3) 0.8969(2) 0.0639(14) Uani 1 1 d .
H31A H 0.2166 0.4257 0.9128 0.077 Uiso 1 1 calc R
C32 C 0.3760(5) 0.4771(4) 0.8937(3) 0.093(2) Uani 1 1 d .
H32A H 0.3361 0.5153 0.8598 0.140 Uiso 1 1 calc R
H32B H 0.4512 0.4599 0.8783 0.140 Uiso 1 1 calc R
H32C H 0.3940 0.5009 0.9409 0.140 Uiso 1 1 calc R
C33 C 0.3507(6) 0.3463(4) 0.9504(3) 0.114(3) Uani 1 1 d .
H33A H 0.3708 0.3704 0.9974 0.170 Uiso 1 1 calc R
H33B H 0.4243 0.3263 0.9351 0.170 Uiso 1 1 calc R
H33C H 0.2940 0.3034 0.9531 0.170 Uiso 1 1 calc R
C34 C 0.0142(6) 0.4303(6) 0.8532(4) 0.153(4) Uani 1 1 d .
H34A H 0.0744 0.4679 0.8423 0.229 Uiso 1 1 calc R
H34B H 0.0117 0.4305 0.9044 0.229 Uiso 1 1 calc R
H34C H -0.0652 0.4445 0.8275 0.229 Uiso 1 1 calc R
C35 C -0.0336(6) 0.2855(6) 0.8441(4) 0.158(4) Uani 1 1 d .
H35A H -0.0013 0.2367 0.8283 0.237 Uiso 1 1 calc R
H35B H -0.1145 0.2944 0.8177 0.237 Uiso 1 1 calc R
H35C H -0.0382 0.2824 0.8950 0.237 Uiso 1 1 calc R
N1 N 0.5637(3) 0.1219(2) 0.8947(2) 0.0622(11) Uani 1 1 d .
H1A H 0.5104 0.0890 0.9066 0.075 Uiso 1 1 calc R
N2 N 0.4032(3) 0.1916(2) 0.82363(19) 0.0500(9) Uani 1 1 d .
N3 N 0.1552(3) 0.2882(2) 0.7441(2) 0.0533(9) Uani 1 1 d .
N4 N 0.2602(3) 0.3716(2) 0.82365(18) 0.0526(9) Uani 1 1 d .
N5 N 0.0473(4) 0.3512(4) 0.8309(2) 0.0885(16) Uani 1 1 d .
B3 B 0.3877(5) 0.2240(3) 0.6342(3) 0.0525(13) Uani 1 1 d .
H3 H 0.3171 0.1772 0.6268 0.063 Uiso 1 1 calc R
B4 B 0.3514(4) 0.3246(3) 0.6177(3) 0.0537(14) Uani 1 1 d .
H4 H 0.2571 0.3436 0.5963 0.064 Uiso 1 1 calc R
B5 B 0.4605(4) 0.3762(3) 0.6780(3) 0.0457(12) Uani 1 1 d .
H5 H 0.4369 0.4349 0.6977 0.055 Uiso 1 1 calc R
B6 B 0.6448(4) 0.2599(3) 0.6695(3) 0.0536(13) Uani 1 1 d .
H6 H 0.7393 0.2387 0.6873 0.064 Uiso 1 1 calc R
B7 B 0.5361(5) 0.2061(4) 0.6081(3) 0.0595(14) Uani 1 1 d .
H7 H 0.5595 0.1492 0.5847 0.071 Uiso 1 1 calc R
B8 B 0.4358(5) 0.2733(4) 0.5585(3) 0.0647(17) Uani 1 1 d .
H8 H 0.3944 0.2604 0.5023 0.078 Uiso 1 1 calc R
B9 B 0.4821(5) 0.3707(4) 0.5871(3) 0.0606(15) Uani 1 1 d .
H9 H 0.4720 0.4220 0.5502 0.073 Uiso 1 1 calc R
B10 B 0.6111(5) 0.3617(3) 0.6579(3) 0.0518(13) Uani 1 1 d .
H10 H 0.6836 0.4071 0.6684 0.062 Uiso 1 1 calc R
B11 B 0.5953(5) 0.2963(4) 0.5822(3) 0.0637(15) Uani 1 1 d .
H11 H 0.6581 0.2992 0.5416 0.076 Uiso 1 1 calc R

loop_
_atom_site_aniso_label
_atom_site_aniso_U_11
_atom_site_aniso_U_22
_atom_site_aniso_U_33
_atom_site_aniso_U_23
_atom_site_aniso_U_13
_atom_site_aniso_U_12
Zr1 0.0295(2) 0.0518(2) 0.0383(2) -0.0011(2) 0.00296(14) 0.00436(19)
C1 0.0329(19) 0.046(2) 0.036(2) -0.0044(18) 0.0026(16) 0.0016(18)
C2 0.035(2) 0.055(3) 0.043(2) -0.0099(19) 0.0013(17) 0.0033(18)
C11 0.032(2) 0.044(2) 0.034(2) -0.0041(17) 0.0008(16) 0.0038(16)
C12 0.030(2) 0.040(2) 0.043(2) -0.0071(18) 0.0039(16) 0.0032(17)
C13 0.043(2) 0.048(3) 0.051(3) -0.002(2) 0.0043(19) -0.003(2)
C14 0.058(3) 0.041(2) 0.066(3) -0.005(2) 0.016(2) -0.010(2)
C15 0.056(3) 0.058(3) 0.059(3) -0.024(2) 0.013(2) -0.009(2)
C16 0.051(3) 0.055(3) 0.039(2) -0.009(2) 0.0081(19) 0.000(2)
C17 0.037(2) 0.045(2) 0.040(2) -0.0084(18) 0.0091(17) 0.0019(18)
C18 0.036(2) 0.054(3) 0.034(2) -0.0009(19) 0.0000(16) 0.0084(19)
C19 0.034(2) 0.036(2) 0.039(2) -0.0016(17) -0.0008(16) 0.0039(17)
C20 0.052(3) 0.045(3) 0.037(2) 0.0014(18) 0.0018(18) 0.0025(19)
C21 0.073(3) 0.046(3) 0.075(3) 0.005(2) -0.022(3) 0.006(2)
C22 0.117(5) 0.063(4) 0.104(5) 0.027(3) -0.033(4) 0.007(3)
C23 0.100(5) 0.100(5) 0.112(5) 0.003(4) 0.010(4) 0.035(4)
C24 0.065(4) 0.066(4) 0.132(6) 0.015(4) -0.016(3) -0.025(3)
C25 0.173(8) 0.152(7) 0.166(8) 0.043(6) 0.072(7) -0.085(6)
C26 0.138(7) 0.069(5) 0.197(9) -0.022(5) -0.046(6) -0.033(4)
C27 0.036(2) 0.087(4) 0.042(2) 0.010(2) 0.0076(19) 0.010(2)
C28 0.038(3) 0.094(4) 0.070(3) 0.001(3) -0.003(2) -0.010(3)
C29 0.072(4) 0.157(7) 0.150(7) -0.070(6) -0.045(4) 0.006(4)
C30 0.074(4) 0.150(7) 0.133(6) 0.040(5) -0.042(4) -0.012(4)
C31 0.049(3) 0.098(4) 0.046(3) -0.016(3) 0.013(2) 0.016(3)
C32 0.074(4) 0.120(5) 0.086(4) -0.044(4) 0.014(3) -0.009(4)
C33 0.157(7) 0.135(6) 0.048(3) -0.005(4) 0.011(4) 0.058(5)
C34 0.068(4) 0.274(11) 0.111(6) -0.071(7) 0.000(4) 0.071(6)
C35 0.083(5) 0.310(13) 0.090(5) 0.019(6) 0.044(4) -0.073(6)
N1 0.060(2) 0.050(2) 0.070(3) 0.015(2) -0.012(2) -0.0065(19)
N2 0.042(2) 0.049(2) 0.056(2) 0.0022(17) -0.0001(16) -0.0052(16)
N3 0.0310(18) 0.071(3) 0.057(2) 0.002(2) 0.0030(16) -0.0029(18)
N4 0.040(2) 0.077(3) 0.043(2) -0.0076(18) 0.0129(16) 0.0098(19)
N5 0.043(2) 0.163(5) 0.063(3) 0.000(3) 0.019(2) 0.009(3)
B3 0.040(3) 0.072(4) 0.043(3) -0.013(2) -0.002(2) 0.004(2)
B4 0.037(3) 0.082(4) 0.039(3) 0.004(3) -0.001(2) 0.015(3)
B5 0.044(3) 0.048(3) 0.046(3) 0.007(2) 0.009(2) 0.008(2)
B6 0.035(3) 0.078(4) 0.048(3) -0.011(3) 0.005(2) 0.013(3)
B7 0.045(3) 0.084(4) 0.047(3) -0.026(3) 0.000(2) 0.010(3)
B8 0.046(3) 0.107(5) 0.040(3) -0.016(3) 0.001(2) 0.011(3)
B9 0.053(3) 0.087(4) 0.041(3) 0.010(3) 0.007(2) 0.002(3)
B10 0.047(3) 0.065(3) 0.045(3) 0.005(2) 0.013(2) -0.002(3)
B11 0.043(3) 0.106(5) 0.043(3) -0.009(3) 0.009(2) 0.001(3)

loop_
_atom_type_symbol
_atom_type_description
_atom_type_scat_dispersion_real
_atom_type_scat_dispersion_imag
_atom_type_scat_source
C C 0.0033 0.0016 'International Tables Vol C Tables 4.2.6.8 and 6.1.1.4'
H H 0.0000 0.0000 'International Tables Vol C Tables 4.2.6.8 and 6.1.1.4'
B B 0.0013 0.0007 'International Tables Vol C Tables 4.2.6.8 and 6.1.1.4'
N N 0.0061 0.0033 'International Tables Vol C Tables 4.2.6.8 and 6.1.1.4'
Zr Zr -2.9673 0.5597 'International Tables Vol C Tables 4.2.6.8 and 6.1.1.4'

loop_
_geom_angle_atom_site_label_1
_geom_angle_atom_site_label_2
_geom_angle_atom_site_label_3
_geom_angle
N4 Zr1 N3 61.11(14)
N4 Zr1 N2 101.29(14)
N3 Zr1 N2 97.50(13)
N4 Zr1 C1 130.73(14)
N3 Zr1 C1 161.77(13)
N2 Zr1 C1 93.39(13)
N4 Zr1 B5 110.93(16)
N3 Zr1 B5 124.44(15)
N2 Zr1 B5 135.58(15)
C1 Zr1 B5 42.31(14)
N4 Zr1 C11 102.71(13)
N3 Zr1 C11 161.98(13)
N2 Zr1 C11 77.03(12)
C1 Zr1 C11 35.83(12)
B5 Zr1 C11 66.86(14)
N4 Zr1 C2 165.61(13)
N3 Zr1 C2 132.72(13)
N2 Zr1 C2 74.86(14)
C1 Zr1 C2 37.59(13)
B5 Zr1 C2 66.28(16)
C11 Zr1 C2 62.99(12)
N4 Zr1 B4 123.12(15)
N3 Zr1 B4 93.61(15)
N2 Zr1 B4 133.76(15)
C1 Zr1 B4 68.38(14)
B5 Zr1 B4 41.24(17)
C11 Zr1 B4 102.58(15)
C2 Zr1 B4 64.96(15)
N4 Zr1 B3 156.17(14)
N3 Zr1 B3 99.19(15)
N2 Zr1 B3 94.19(15)
C1 Zr1 B3 65.34(15)
B5 Zr1 B3 67.56(18)
C11 Zr1 B3 98.33(14)
C2 Zr1 B3 37.52(13)
B4 Zr1 B3 39.64(17)
N4 Zr1 C27 30.71(14)
N3 Zr1 C27 30.62(13)
N2 Zr1 C27 98.20(14)
C1 Zr1 C27 160.06(15)
B5 Zr1 C27 125.05(16)
C11 Zr1 C27 132.28(13)
C2 Zr1 C27 162.18(15)
B4 Zr1 C27 113.04(14)
B3 Zr1 C27 129.36(15)
C11 C1 C2 117.7(3)
C11 C1 B5 114.4(3)
C2 C1 B5 110.0(3)
C11 C1 B6 128.5(3)
C2 C1 B6 61.8(3)
B5 C1 B6 112.5(3)
C11 C1 B10 127.8(3)
C2 C1 B10 110.6(3)
B5 C1 B10 62.4(3)
B6 C1 B10 61.4(3)
C11 C1 Zr1 78.4(2)
C2 C1 Zr1 78.4(2)
B5 C1 Zr1 69.8(2)
B6 C1 Zr1 138.7(3)
B10 C1 Zr1 131.6(3)
C1 C2 B3 111.7(3)
C1 C2 B7 113.5(4)
B3 C2 B7 64.8(3)
C1 C2 B6 63.3(3)
B3 C2 B6 117.2(4)
B7 C2 B6 63.1(3)
C1 C2 Zr1 64.03(18)
B3 C2 Zr1 73.9(2)
B7 C2 Zr1 134.1(3)
B6 C2 Zr1 126.3(3)
C12 C11 C19 105.1(3)
C12 C11 C1 123.3(3)
C19 C11 C1 126.7(3)
C12 C11 Zr1 131.5(3)
C19 C11 Zr1 99.3(2)
C1 C11 Zr1 65.78(19)
C13 C12 C17 118.3(4)
C13 C12 C11 133.3(4)
C17 C12 C11 108.4(3)
C14 C13 C12 119.7(4)
C13 C14 C15 121.0(4)
C16 C15 C14 120.7(4)
C15 C16 C17 119.0(4)
C16 C17 C18 131.0(4)
C16 C17 C12 121.3(4)
C18 C17 C12 107.6(3)
C19 C18 C17 109.7(3)
C18 C19 C11 109.2(3)
C18 C19 C20 122.5(4)
C11 C19 C20 124.9(3)
N2 C20 N1 123.8(4)
N2 C20 C19 116.5(3)
N1 C20 C19 119.6(4)
N1 C21 C22 108.3(5)
N1 C21 C23 111.0(4)
C22 C21 C23 111.8(5)
C25 C24 C26 117.4(6)
C25 C24 N2 113.3(5)
C26 C24 N2 115.2(5)
N3 C27 N4 112.7(4)
N3 C27 N5 124.1(4)
N4 C27 N5 123.2(5)
N3 C27 Zr1 56.7(2)
N4 C27 Zr1 56.6(2)
N5 C27 Zr1 173.2(4)
C29 C28 N3 111.4(4)
C29 C28 C30 112.4(6)
N3 C28 C30 111.5(4)
N4 C31 C32 110.0(4)
N4 C31 C33 110.8(4)
C32 C31 C33 111.2(5)
C20 N1 C21 128.3(4)
C20 N2 C24 122.7(4)
C20 N2 Zr1 117.1(3)
C24 N2 Zr1 119.5(3)
C27 N3 C28 120.3(4)
C27 N3 Zr1 92.7(3)
C28 N3 Zr1 143.4(3)
C27 N4 C31 123.4(4)
C27 N4 Zr1 92.7(3)
C31 N4 Zr1 135.1(3)
C27 N5 C34 122.4(6)
C27 N5 C35 120.3(6)
C34 N5 C35 117.3(6)
C2 B3 B4 106.6(4)
C2 B3 B8 103.4(4)
B4 B3 B8 60.0(3)
C2 B3 B7 58.5(3)
B4 B3 B7 107.8(4)
B8 B3 B7 58.2(3)
C2 B3 Zr1 68.6(2)
B4 B3 Zr1 68.7(2)
B8 B3 Zr1 123.1(3)
B7 B3 Zr1 123.6(3)
B5 B4 B3 104.6(3)
B5 B4 B8 105.7(3)
B3 B4 B8 60.8(3)
B5 B4 B9 59.1(3)
B3 B4 B9 107.5(4)
B8 B4 B9 59.6(3)
B5 B4 Zr1 62.9(2)
B3 B4 Zr1 71.6(2)
B8 B4 Zr1 126.4(3)
B9 B4 Zr1 119.4(3)
C1 B5 B4 106.8(3)
C1 B5 B9 107.0(3)
B4 B5 B9 62.1(3)
C1 B5 B10 59.8(3)
B4 B5 B10 111.6(4)
B9 B5 B10 61.2(3)
C1 B5 Zr1 67.9(2)
B4 B5 Zr1 75.9(2)
B9 B5 Zr1 134.4(3)
B10 B5 Zr1 127.1(3)
C2 B6 C1 54.9(2)
C2 B6 B11 103.7(3)
C1 B6 B11 105.0(3)
C2 B6 B10 103.5(3)
C1 B6 B10 59.3(3)
B11 B6 B10 60.9(3)
C2 B6 B7 58.3(3)
C1 B6 B7 102.9(3)
B11 B6 B7 59.6(3)
B10 B6 B7 108.1(4)
C2 B7 B8 103.7(4)
C2 B7 B11 103.9(4)
B8 B7 B11 61.4(3)
C2 B7 B6 58.7(3)
B8 B7 B6 108.6(4)
B11 B7 B6 59.4(3)
C2 B7 B3 56.6(3)
B8 B7 B3 60.6(3)
B11 B7 B3 108.7(4)
B6 B7 B3 106.8(3)
B7 B8 B4 109.6(4)
B7 B8 B9 108.2(4)
B4 B8 B9 61.0(3)
B7 B8 B11 59.5(3)
B4 B8 B11 109.2(4)
B9 B8 B11 59.9(3)
B7 B8 B3 61.2(3)
B4 B8 B3 59.2(3)
B9 B8 B3 107.4(4)
B11 B8 B3 107.7(4)
B5 B9 B8 105.3(4)
B5 B9 B11 106.7(4)
B8 B9 B11 60.2(3)
B5 B9 B10 60.0(3)
B8 B9 B10 107.5(4)
B11 B9 B10 59.8(3)
B5 B9 B4 58.9(3)
B8 B9 B4 59.3(3)
B11 B9 B4 108.1(4)
B10 B9 B4 108.1(4)
C1 B10 B6 59.3(3)
C1 B10 B5 57.8(2)
B6 B10 B5 107.1(4)
C1 B10 B11 103.6(4)
B6 B10 B11 59.2(3)
B5 B10 B11 105.8(4)
C1 B10 B9 103.7(3)
B6 B10 B9 107.5(4)
B5 B10 B9 58.9(3)
B11 B10 B9 59.8(3)
B6 B11 B7 60.9(3)
B6 B11 B9 108.6(4)
B7 B11 B9 107.8(4)
B6 B11 B10 59.9(3)
B7 B11 B10 108.3(4)
B9 B11 B10 60.4(3)
B6 B11 B8 108.0(4)
B7 B11 B8 59.1(3)
B9 B11 B8 59.8(3)
B10 B11 B8 107.7(4)

loop_
_geom_bond_atom_site_label_1
_geom_bond_atom_site_label_2
_geom_bond_distance
Zr1 N4 2.194(3)
Zr1 N3 2.197(3)
Zr1 N2 2.223(3)
Zr1 C1 2.327(4)
Zr1 B5 2.357(5)
Zr1 C11 2.499(4)
Zr1 C2 2.535(4)
Zr1 B4 2.569(5)
Zr1 B3 2.617(5)
Zr1 C27 2.626(4)
C1 C11 1.494(5)
C1 C2 1.579(5)
C1 B5 1.691(6)
C1 B6 1.725(6)
C1 B10 1.726(6)
C2 B3 1.658(6)
C2 B7 1.694(6)
C2 B6 1.701(6)
C11 C12 1.449(5)
C11 C19 1.458(5)
C12 C13 1.394(5)
C12 C17 1.418(5)
C13 C14 1.381(6)
C14 C15 1.390(6)
C15 C16 1.371(6)
C16 C17 1.387(5)
C17 C18 1.417(5)
C18 C19 1.369(5)
C19 C20 1.465(5)
C20 N2 1.328(5)
C20 N1 1.339(5)
C21 N1 1.464(6)
C21 C22 1.510(7)
C21 C23 1.513(8)
C24 C25 1.468(9)
C24 C26 1.468(9)
C24 N2 1.490(6)
C27 N3 1.339(6)
C27 N4 1.342(5)
C27 N5 1.374(6)
C28 C29 1.477(8)
C28 N3 1.488(5)
C28 C30 1.492(8)
C31 N4 1.484(5)
C31 C32 1.502(7)
C31 C33 1.504(7)
C34 N5 1.459(9)
C35 N5 1.464(8)
B3 B4 1.759(8)
B3 B8 1.787(8)
B3 B7 1.797(7)
B4 B5 1.746(7)
B4 B8 1.772(7)
B4 B9 1.802(7)
B5 B9 1.749(7)
B5 B10 1.770(7)
B6 B11 1.749(7)
B6 B10 1.762(8)
B6 B7 1.775(7)
B7 B8 1.744(8)
B7 B11 1.752(9)
B8 B9 1.778(9)
B8 B11 1.785(7)
B9 B11 1.779(8)
B9 B10 1.791(7)
B10 B11 1.780(8)
